data_2207240
loop_
_publ_author_name
'Bing-Xin Liu'
'Jian-Yong Yu'
'Duan-Jun Xu'

_publ_section_title
<i>catena</i>-Poly[[chloro(2,2'-diamino-4,4'-bi-1,3-thiazole-\k^2^<i>N</i>,<i>N</i>')cadmium(II)]-\m-glycinato-\k^2^<i>N</i>,<i>O</i>:<i>O</i>']
_journal_coeditor_code HB6286
_journal_issue 11
_journal_name_full 'Acta Crystallographica Section E'
_journal_page_first m2291
_journal_page_last m2293
_journal_paper_doi 10.1107/S1600536805032071
_journal_volume 61
_journal_year 2005
_chemical_formula_iupac '[Cd (C2 H4 N O2) Cl (C6 H6 N4 S2)]'
_chemical_formula_moiety 'C8 H10 Cd Cl N5 O2 S2'
_chemical_formula_sum 'C8 H10 Cd Cl N5 O2 S2'
_chemical_formula_weight 420.18
_chemical_name_systematic
;
catena-Poly[[chloro(2,2'-diamino-4,4'-bi-1,3-thiazole-\k^2^N,N')cadmium(II)]-
\m-glycinato-\k^2^N,O:O']
;
_space_group_IT_number 4
_symmetry_cell_setting monoclinic
_symmetry_space_group_name_Hall 'P 2yb'
_symmetry_space_group_name_H-M 'P 1 21 1'
_atom_sites_solution_hydrogens 'difmap (N-H) and geom (C-H)'
_atom_sites_solution_primary direct
_atom_sites_solution_secondary difmap
_audit_creation_method SHELXL97
_cell_angle_alpha 90.00
_cell_angle_beta 106.830(6)
_cell_angle_gamma 90.00
_cell_formula_units_Z 2
_cell_length_a 7.0335(7)
_cell_length_b 10.2471(8)
_cell_length_c 9.4840(8)
_cell_measurement_reflns_used 2650
_cell_measurement_temperature 295(2)
_cell_measurement_theta_max 26.0
_cell_measurement_theta_min 2.5
_cell_volume 654.26(10)
_computing_cell_refinement PROCESS-AUTO
_computing_data_collection 'PROCESS-AUTO (Rigaku, 1998)'
_computing_data_reduction 'CrystalStructure (Rigaku/MSC, 2002)'
_computing_molecular_graphics 'ORTEP-3 for Windows (Farrugia, 1997)'
_computing_publication_material 'WinGX (Farrugia, 1999)'
_computing_structure_refinement 'SHELXL97 (Sheldrick, 1997)'
_computing_structure_solution 'SIR92 (Altomare <i>et al.</i>,  1993)'
_diffrn_ambient_temperature 295(2)
_diffrn_detector_area_resol_mean 10
_diffrn_measured_fraction_theta_full 1.00
_diffrn_measured_fraction_theta_max 1.00
_diffrn_measurement_device_type 'Rigaku R-AXIS RAPID'
_diffrn_measurement_method \w
_diffrn_radiation_monochromator graphite
_diffrn_radiation_source 'fine-focus sealed tube'
_diffrn_radiation_type MoK\a
_diffrn_radiation_wavelength 0.71073
_diffrn_reflns_av_R_equivalents 0.022
_diffrn_reflns_av_sigmaI/netI 0.012
_diffrn_reflns_limit_h_max 9
_diffrn_reflns_limit_h_min -9
_diffrn_reflns_limit_k_max 13
_diffrn_reflns_limit_k_min -13
_diffrn_reflns_limit_l_max 12
_diffrn_reflns_limit_l_min -12
_diffrn_reflns_number 12962
_diffrn_reflns_theta_full 27.5
_diffrn_reflns_theta_max 27.5
_diffrn_reflns_theta_min 2.2
_diffrn_standards_decay_% 0
_diffrn_standards_interval_count 0
_diffrn_standards_interval_time 0
_diffrn_standards_number 0
_exptl_absorpt_coefficient_mu 2.196
_exptl_absorpt_correction_T_max 0.710
_exptl_absorpt_correction_T_min 0.582
_exptl_absorpt_correction_type multi-scan
_exptl_absorpt_process_details '(ABSCOR; Higashi, 1995)'
_exptl_crystal_colour yellow
_exptl_crystal_density_diffrn 2.133
_exptl_crystal_density_method 'not measured'
_exptl_crystal_description prism
_exptl_crystal_F_000 412
_exptl_crystal_size_max 0.25
_exptl_crystal_size_mid 0.20
_exptl_crystal_size_min 0.15
_refine_diff_density_max 0.22
_refine_diff_density_min -0.38
_refine_ls_abs_structure_details 'Flack (1983), with 1393 Friedel pairs'
_refine_ls_abs_structure_Flack 0.010(12)
_refine_ls_extinction_method none
_refine_ls_goodness_of_fit_ref 1.094
_refine_ls_hydrogen_treatment constr
_refine_ls_matrix_type full
_refine_ls_number_parameters 172
_refine_ls_number_reflns 2976
_refine_ls_number_restraints 1
_refine_ls_restrained_S_all 1.094
_refine_ls_R_factor_all 0.014
_refine_ls_R_factor_gt 0.014
_refine_ls_shift/su_max 0.002
_refine_ls_shift/su_mean 0.000
_refine_ls_structure_factor_coef Fsqd
_refine_ls_weighting_details 'calc w = 1/[\s^2^(Fo^2^)+(0.0182P)^2^+0.0651P] where P = (Fo^2^+2Fc^2^)/3'
_refine_ls_weighting_scheme calc
_refine_ls_wR_factor_gt 0.033
_refine_ls_wR_factor_ref 0.034
_reflns_number_gt 2950
_reflns_number_total 2976
_reflns_threshold_expression I>2\s(I)
_cod_data_source_file hb6286.cif
_cod_data_source_block I
_cod_original_sg_symbol_H-M 'P 21'
_cod_database_code 2207240
_cod_database_fobs_code 2207240

loop_
_symmetry_equiv_pos_as_xyz
'x, y, z'
'-x, y+1/2, -z'

loop_
_atom_site_label
_atom_site_fract_x
_atom_site_fract_y
_atom_site_fract_z
_atom_site_U_iso_or_equiv
_atom_site_adp_type
_atom_site_calc_flag
_atom_site_refinement_flags
_atom_site_occupancy
_atom_site_type_symbol
Cd 0.570486(15) 0.100183(9) 0.431998(11) 0.02524(4) Uani d . 1 Cd
O1 0.4909(3) 0.32285(15) 0.52342(18) 0.0438(4) Uani d . 1 O
O2 0.3413(2) 0.41217(13) 0.67470(16) 0.0322(3) Uani d . 1 O
Cl 0.90941(7) 0.11584(7) 0.62495(6) 0.04370(13) Uani d . 1 Cl
N1 0.27797(18) 0.0964(3) 0.22900(14) 0.0264(3) Uani d . 1 N
N2 0.0660(3) -0.05679(19) 0.2909(2) 0.0428(4) Uani d . 1 N
H2A 0.1716 -0.0891 0.3552 0.064 Uiso d R 1 H
H2B -0.0474 -0.0726 0.2938 0.064 Uiso d R 1 H
N3 0.6207(2) 0.23905(15) 0.25377(17) 0.0245(3) Uani d . 1 N
N4 0.9495(3) 0.30874(19) 0.3519(2) 0.0423(4) Uani d . 1 N
H4A 1.0216 0.3789 0.3539 0.063 Uiso d R 1 H
H4B 0.9533 0.2627 0.4259 0.063 Uiso d R 1 H
N5 0.4075(3) 0.07483(14) 0.60778(19) 0.0361(4) Uani d . 1 N
H5A 0.2734 0.0656 0.5682 0.054 Uiso d R 1 H
H5B 0.4662 0.0056 0.6513 0.054 Uiso d R 1 H
S1 -0.07178(6) 0.09358(10) 0.04747(5) 0.03474(10) Uani d . 1 S
S2 0.72540(8) 0.41529(5) 0.09929(6) 0.03448(11) Uani d . 1 S
C1 0.2741(3) 0.18930(17) 0.1212(2) 0.0251(3) Uani d . 1 C
C2 0.0975(3) 0.20210(19) 0.0165(2) 0.0315(4) Uani d . 1 C
H2 0.0717 0.2613 -0.0611 0.038 Uiso calc R 1 H
C3 0.1053(3) 0.03965(19) 0.2055(2) 0.0285(4) Uani d . 1 C
C4 0.4579(3) 0.26266(17) 0.13318(19) 0.0254(3) Uani d . 1 C
C5 0.4874(3) 0.35441(19) 0.0383(2) 0.0316(4) Uani d . 1 C
H5 0.3926 0.3806 -0.0474 0.038 Uiso calc R 1 H
C6 0.7727(3) 0.31265(19) 0.2516(2) 0.0286(4) Uani d . 1 C
C7 0.4149(3) 0.31634(17) 0.6261(2) 0.0254(4) Uani d . 1 C
C8 0.4197(3) 0.18663(19) 0.7056(2) 0.0310(4) Uani d . 1 C
H8A 0.5417 0.1810 0.7859 0.037 Uiso calc R 1 H
H8B 0.3094 0.1834 0.7477 0.037 Uiso calc R 1 H

loop_
_atom_site_aniso_label
_atom_site_aniso_U_11
_atom_site_aniso_U_22
_atom_site_aniso_U_33
_atom_site_aniso_U_12
_atom_site_aniso_U_13
_atom_site_aniso_U_23
Cd 0.02849(6) 0.02382(6) 0.02365(6) 0.00069(6) 0.00793(4) 0.00046(6)
O1 0.0651(10) 0.0293(8) 0.0495(10) 0.0063(7) 0.0363(8) 0.0102(6)
O2 0.0362(7) 0.0220(7) 0.0407(8) 0.0031(6) 0.0149(6) 0.0003(6)
Cl 0.0385(2) 0.0377(3) 0.0435(2) 0.0031(2) -0.00612(18) -0.0020(3)
N1 0.0256(6) 0.0258(6) 0.0288(6) -0.0001(10) 0.0093(5) 0.0032(9)
N2 0.0337(9) 0.0412(10) 0.0560(11) -0.0071(8) 0.0166(8) 0.0127(9)
N3 0.0268(7) 0.0225(7) 0.0258(7) -0.0021(6) 0.0099(6) -0.0006(6)
N4 0.0320(9) 0.0384(10) 0.0530(11) -0.0115(8) 0.0067(8) 0.0027(8)
N5 0.0516(9) 0.0203(10) 0.0428(8) -0.0025(7) 0.0241(7) -0.0015(6)
S1 0.02431(18) 0.0348(2) 0.0416(2) -0.0006(2) 0.00390(15) -0.0028(3)
S2 0.0421(3) 0.0250(2) 0.0436(3) -0.00310(19) 0.0237(2) 0.00484(19)
C1 0.0285(9) 0.0227(8) 0.0255(8) 0.0020(7) 0.0103(7) 0.0004(6)
C2 0.0325(9) 0.0291(9) 0.0313(10) 0.0018(8) 0.0066(8) 0.0019(7)
C3 0.0264(8) 0.0275(9) 0.0329(9) 0.0021(7) 0.0107(7) -0.0019(7)
C4 0.0287(8) 0.0236(8) 0.0254(8) 0.0004(7) 0.0102(7) -0.0009(7)
C5 0.0368(10) 0.0292(9) 0.0311(11) 0.0015(8) 0.0133(9) 0.0027(8)
C6 0.0333(9) 0.0210(9) 0.0356(10) -0.0018(7) 0.0166(8) -0.0023(7)
C7 0.0241(8) 0.0224(9) 0.0286(9) 0.0005(7) 0.0058(7) 0.0016(7)
C8 0.0430(10) 0.0236(8) 0.0303(9) -0.0007(8) 0.0166(8) 0.0019(7)

loop_
_atom_type_symbol
_atom_type_description
_atom_type_scat_dispersion_real
_atom_type_scat_dispersion_imag
_atom_type_scat_source
C C 0.0033 0.0000 'International Tables Vol C Tables 4.2.6.8 and 6.1.1.4'
H H 0.0000 0.0000 'International Tables Vol C Tables 4.2.6.8 and 6.1.1.4'
N N 0.0061 0.0000 'International Tables Vol C Tables 4.2.6.8 and 6.1.1.4'
O O 0.0106 0.0000 'International Tables Vol C Tables 4.2.6.8 and 6.1.1.4'
S S 0.1246 0.0000 'International Tables Vol C Tables 4.2.6.8 and 6.1.1.4'
Cd Cd -0.8075 0.0000 'International Tables Vol C Tables 4.2.6.8 and 6.1.1.4'
Cl Cl 0.1484 0.0000 'International Tables Vol C Tables 4.2.6.8 and 6.1.1.4'

loop_
_geom_angle_atom_site_label_1
_geom_angle_atom_site_label_2
_geom_angle_atom_site_label_3
_geom_angle_site_symmetry_3
_geom_angle
_geom_angle_publ_flag
Cl Cd N1 . 172.06(4) n
Cl Cd N3 . 100.16(4) n
Cl Cd N5 . 92.61(5) n
Cl Cd O1 . 87.23(5) n
Cl Cd O2 2_646 92.99(4) n
N1 Cd N3 . 72.40(6) y
N1 Cd N5 . 95.12(5) n
N1 Cd O1 . 93.78(8) n
N1 Cd O2 2_646 84.96(7) n
N3 Cd N5 . 144.53(5) n
N3 Cd O1 . 78.11(5) n
N3 Cd O2 2_646 94.28(5) n
N5 Cd O1 . 69.55(5) y
N5 Cd O2 2_646 118.12(5) n
O1 Cd O2 2_646 172.29(5) n
C7 O1 Cd . 113.83(11) ?
C7 O2 Cd 2_656 107.18(12) ?
C3 N1 C1 . 111.10(14) ?
C3 N1 Cd . 133.58(14) ?
C1 N1 Cd . 114.35(13) ?
C3 N2 H2A . 114.4 ?
C3 N2 H2B . 122.1 ?
H2A N2 H2B . 122.4 ?
C6 N3 C4 . 111.66(15) ?
C6 N3 Cd . 131.44(13) ?
C4 N3 Cd . 116.47(11) ?
C6 N4 H4A . 113.9 ?
C6 N4 H4B . 114.3 ?
H4A N4 H4B . 124.4 ?
C8 N5 Cd . 115.01(11) ?
C8 N5 H5A . 101.9 ?
Cd N5 H5A . 112.8 ?
C8 N5 H5B . 114.1 ?
Cd N5 H5B . 99.8 ?
H5A N5 H5B . 113.9 ?
C2 S1 C3 . 89.67(9) y
C5 S2 C6 . 89.63(9) y
C2 C1 N1 . 115.09(16) ?
C2 C1 C4 . 127.32(17) ?
N1 C1 C4 . 117.59(15) ?
C1 C2 S1 . 110.28(15) ?
C1 C2 H2 . 124.9 ?
S1 C2 H2 . 124.9 ?
N1 C3 N2 . 124.26(18) ?
N1 C3 S1 . 113.82(15) ?
N2 C3 S1 . 121.86(15) ?
C5 C4 N3 . 114.77(17) ?
C5 C4 C1 . 127.04(17) ?
N3 C4 C1 . 118.18(15) ?
C4 C5 S2 . 110.42(15) ?
C4 C5 H5 . 124.8 ?
S2 C5 H5 . 124.8 ?
N3 C6 N4 . 124.64(18) ?
N3 C6 S2 . 113.53(14) ?
N4 C6 S2 . 121.80(14) ?
O1 C7 O2 . 124.17(17) ?
O1 C7 C8 . 118.85(16) ?
O2 C7 C8 . 116.89(16) ?
N5 C8 C7 . 112.39(15) ?
N5 C8 H8A . 109.1 ?
C7 C8 H8A . 109.1 ?
N5 C8 H8B . 109.1 ?
C7 C8 H8B . 109.1 ?
H8A C8 H8B . 107.9 ?

loop_
_geom_bond_atom_site_label_1
_geom_bond_atom_site_label_2
_geom_bond_site_symmetry_2
_geom_bond_distance
_geom_bond_publ_flag
Cd Cl . 2.5556(5) y
Cd N1 . 2.3764(12) y
Cd N3 . 2.3137(15) y
Cd N5 . 2.2951(17) y
Cd O1 . 2.5598(16) y
Cd O2 2_646 2.3418(13) y
O1 C7 . 1.241(2) ?
O2 C7 . 1.258(2) ?
O2 Cd 2_656 2.3418(13) ?
N1 C3 . 1.307(3) ?
N1 C1 . 1.391(3) ?
N2 C3 . 1.355(3) ?
N2 H2A . 0.8781 ?
N2 H2B . 0.8224 ?
N3 C6 . 1.313(2) ?
N3 C4 . 1.386(2) ?
N4 C6 . 1.329(3) ?
N4 H4A . 0.8766 ?
N4 H4B . 0.8399 ?
N5 C8 . 1.461(2) ?
N5 H5A . 0.9135 ?
N5 H5B . 0.8632 ?
S1 C2 . 1.715(2) ?
S1 C3 . 1.738(2) ?
S2 C5 . 1.722(2) ?
S2 C6 . 1.739(2) ?
C1 C2 . 1.353(3) ?
C1 C4 . 1.471(2) ?
C2 H2 . 0.9300 ?
C4 C5 . 1.358(3) ?
C5 H5 . 0.9300 ?
C7 C8 . 1.524(3) ?
C8 H8A . 0.9700 ?
C8 H8B . 0.9700 ?

loop_
_geom_hbond_atom_site_label_D
_geom_hbond_atom_site_label_H
_geom_hbond_atom_site_label_A
_geom_hbond_site_symmetry_A
_geom_hbond_distance_DH
_geom_hbond_distance_HA
_geom_hbond_distance_DA
_geom_hbond_angle_DHA
_geom_hbond_publ_flag
N2 H2A O1 2_646 0.88 2.49 3.340(3) 164 y
N2 H2B O2 2_546 0.82 2.18 2.993(3) 171 y
N4 H4A Cl 2_756 0.88 2.47 3.288(2) 155 y
N4 H4B Cl . 0.84 2.50 3.334(2) 171 y
N5 H5A Cl 1_455 0.91 2.81 3.579(2) 142 y
